data_4067333
loop_
_publ_author_name
'Champouret, Yohan'
'MacLeod, K. Cory'
'Baisch, Ulrich'
'Patrick, Brian O.'
'Smith, Kevin M.'
'Poli, Rinaldo'

_publ_section_title
;
 Cyclopentadienyl Chromium \b-Diketiminate Complexes: Initiators, Ligand
 Steric Effects, and Deactivation Processes in the Controlled Radical
 Polymerization of Vinyl Acetate
;
_journal_issue 1
_journal_name_full Organometallics
_journal_page_first 167
_journal_paper_doi 10.1021/om900869p
_journal_volume 29
_journal_year 2010
_chemical_formula_sum 'C28 H34 Cr N2'
_chemical_formula_weight 450.57
_chemical_name_systematic
;
 ?
;
_space_group_IT_number 15
_symmetry_cell_setting monoclinic
_symmetry_space_group_name_Hall '-C 2yc'
_symmetry_space_group_name_H-M 'C 1 2/c 1'
_atom_sites_solution_hydrogens geom
_atom_sites_solution_primary direct
_atom_sites_solution_secondary difmap
_audit_creation_method SHELXL-97
_cell_angle_alpha 90.00
_cell_angle_beta 101.508(4)
_cell_angle_gamma 90.00
_cell_formula_units_Z 4
_cell_length_a 16.4341(19)
_cell_length_b 9.3651(11)
_cell_length_c 16.498(2)
_cell_measurement_reflns_used 4206
_cell_measurement_temperature 173(2)
_cell_measurement_theta_max 27.20
_cell_measurement_theta_min 2.69
_cell_volume 2488.1(5)
_computing_structure_refinement 'SHELXL-97 (Sheldrick, 1997)'
_diffrn_ambient_temperature 173.0(1)
_diffrn_measured_fraction_theta_full 0.992
_diffrn_measured_fraction_theta_max 0.992
_diffrn_measurement_device_type 'Bruker X8 APEX II'
_diffrn_measurement_method 'area detector'
_diffrn_radiation_monochromator graphite
_diffrn_radiation_source 'fine-focus sealed tube'
_diffrn_radiation_type MoK\a
_diffrn_radiation_wavelength 0.71073
_diffrn_reflns_av_R_equivalents 0.0336
_diffrn_reflns_av_sigmaI/netI 0.0318
_diffrn_reflns_limit_h_max 21
_diffrn_reflns_limit_h_min -21
_diffrn_reflns_limit_k_max 12
_diffrn_reflns_limit_k_min -12
_diffrn_reflns_limit_l_max 15
_diffrn_reflns_limit_l_min -21
_diffrn_reflns_number 12389
_diffrn_reflns_theta_full 28.03
_diffrn_reflns_theta_max 28.03
_diffrn_reflns_theta_min 2.52
_exptl_absorpt_coefficient_mu 0.476
_exptl_absorpt_correction_T_max 0.954
_exptl_absorpt_correction_T_min 0.869
_exptl_absorpt_correction_type multi-scan
_exptl_crystal_colour red
_exptl_crystal_density_diffrn 1.203
_exptl_crystal_density_method 'not measured'
_exptl_crystal_description plate
_exptl_crystal_F_000 960
_exptl_crystal_size_max 0.25
_exptl_crystal_size_mid 0.25
_exptl_crystal_size_min 0.10
_refine_diff_density_max 0.689
_refine_diff_density_min -0.362
_refine_diff_density_rms 0.063
_refine_ls_extinction_method none
_refine_ls_goodness_of_fit_ref 1.084
_refine_ls_hydrogen_treatment constr
_refine_ls_matrix_type full
_refine_ls_number_parameters 146
_refine_ls_number_reflns 2989
_refine_ls_number_restraints 0
_refine_ls_restrained_S_all 1.084
_refine_ls_R_factor_all 0.0610
_refine_ls_R_factor_gt 0.0506
_refine_ls_shift/su_max 0.008
_refine_ls_shift/su_mean 0.000
_refine_ls_structure_factor_coef Fsqd
_refine_ls_weighting_details 'calc w=1/[\s^2^(Fo^2^)+(0.0474P)^2^+6.8179P] where P=(Fo^2^+2Fc^2^)/3'
_refine_ls_weighting_scheme calc
_refine_ls_wR_factor_gt 0.1305
_refine_ls_wR_factor_ref 0.1358
_reflns_number_gt 2536
_reflns_number_total 2989
_reflns_threshold_expression >2sigma(I)
_cod_data_source_file om900869p_si_001.cif
_cod_data_source_block 2_ks073
_cod_original_cell_volume 2488.2(5)
_cod_original_sg_symbol_H-M 'C 2/c'
_cod_database_code 4067333

loop_
_symmetry_equiv_pos_as_xyz
'x, y, z'
'-x, y, -z+1/2'
'x+1/2, y+1/2, z'
'-x+1/2, y+1/2, -z+1/2'
'-x, -y, -z'
'x, -y, z-1/2'
'-x+1/2, -y+1/2, -z'
'x+1/2, -y+1/2, z-1/2'

loop_
_atom_site_label
_atom_site_type_symbol
_atom_site_fract_x
_atom_site_fract_y
_atom_site_fract_z
_atom_site_U_iso_or_equiv
_atom_site_adp_type
_atom_site_occupancy
_atom_site_symmetry_multiplicity
_atom_site_calc_flag
_atom_site_refinement_flags
_atom_site_disorder_assembly
_atom_site_disorder_group
C1 C 0.36700(15) 0.3677(3) 0.14920(17) 0.0333(6) Uani 1 1 d . . .
H1A H 0.3628 0.3468 0.0903 0.050 Uiso 1 1 calc R . .
H1B H 0.3831 0.4678 0.1599 0.050 Uiso 1 1 calc R . .
H1C H 0.3131 0.3509 0.1644 0.050 Uiso 1 1 calc R . .
C2 C 0.43166(14) 0.2717(2) 0.20001(14) 0.0237(5) Uani 1 1 d . . .
C3 C 0.5000 0.3374(3) 0.2500 0.0256(7) Uani 1 2 d S . .
H3 H 0.5000 0.4389 0.2500 0.031 Uiso 1 2 calc SR . .
C4 C 0.34152(13) 0.0769(2) 0.15200(14) 0.0227(4) Uani 1 1 d . . .
C5 C 0.27777(14) 0.0625(2) 0.19621(14) 0.0237(5) Uani 1 1 d . . .
C6 C 0.20308(14) 0.0011(3) 0.15680(16) 0.0286(5) Uani 1 1 d . . .
H6 H 0.1590 -0.0071 0.1860 0.034 Uiso 1 1 calc R . .
C7 C 0.19154(15) -0.0481(3) 0.07606(16) 0.0320(5) Uani 1 1 d . . .
C8 C 0.25575(16) -0.0314(3) 0.03365(16) 0.0330(5) Uani 1 1 d . . .
H8 H 0.2484 -0.0644 -0.0218 0.040 Uiso 1 1 calc R . .
C9 C 0.33065(15) 0.0324(3) 0.06976(15) 0.0295(5) Uani 1 1 d . . .
C10 C 0.29061(16) 0.1099(3) 0.28484(16) 0.0344(6) Uani 1 1 d . . .
H10A H 0.2396 0.0937 0.3058 0.052 Uiso 1 1 calc R . .
H10B H 0.3044 0.2118 0.2885 0.052 Uiso 1 1 calc R . .
H10C H 0.3362 0.0552 0.3181 0.052 Uiso 1 1 calc R . .
C11 C 0.11054(18) -0.1185(4) 0.0361(2) 0.0479(8) Uani 1 1 d . . .
H11A H 0.0755 -0.1299 0.0772 0.072 Uiso 1 1 calc R . .
H11B H 0.1219 -0.2124 0.0146 0.072 Uiso 1 1 calc R . .
H11C H 0.0818 -0.0587 -0.0095 0.072 Uiso 1 1 calc R . .
C12 C 0.39835(18) 0.0522(4) 0.02170(19) 0.0460(7) Uani 1 1 d . . .
H12A H 0.3816 0.0085 -0.0331 0.069 Uiso 1 1 calc R . .
H12B H 0.4494 0.0066 0.0513 0.069 Uiso 1 1 calc R . .
H12C H 0.4083 0.1544 0.0155 0.069 Uiso 1 1 calc R . .
C13 C 0.4299(6) -0.2304(13) 0.2033(6) 0.024(4) Uiso 0.228(10) 1 d PG A 1
H13 H 0.3818 -0.2294 0.1604 0.029 Uiso 0.228(10) 1 calc PR A 1
C14 C 0.4308(8) -0.2222(12) 0.2895(8) 0.031(3) Uiso 0.228(10) 1 d PG A 1
H14 H 0.3836 -0.2147 0.3142 0.037 Uiso 0.228(10) 1 calc PR A 1
C15 C 0.5149(10) -0.2271(9) 0.3320(6) 0.021(3) Uiso 0.228(10) 1 d PG A 1
H15 H 0.5337 -0.2235 0.3903 0.026 Uiso 0.228(10) 1 calc PR A 1
C16 C 0.5659(5) -0.2384(9) 0.2722(11) 0.016(3) Uiso 0.228(10) 1 d PG A 1
H16 H 0.6248 -0.2436 0.2835 0.019 Uiso 0.228(10) 1 calc PR A 1
C17 C 0.5133(8) -0.2405(9) 0.1927(7) 0.017(3) Uiso 0.228(10) 1 d PG . 1
H17 H 0.5309 -0.2473 0.1413 0.021 Uiso 0.228(10) 1 calc PR A 1
N1 N 0.42039(11) 0.1309(2) 0.19517(12) 0.0227(4) Uani 1 1 d . A .
Cr1 Cr 0.5000 -0.01907(5) 0.2500 0.02645(17) Uani 1 2 d S . .
C13B C 0.4368(4) -0.2342(12) 0.1928(7) 0.025(3) Uiso 0.272(10) 1 d PG A 2
H13B H 0.3832 -0.2345 0.1580 0.030 Uiso 0.272(10) 1 calc PR A 2
C14B C 0.4540(7) -0.2400(8) 0.2805(7) 0.025(2) Uiso 0.272(10) 1 d PG A 2
H14B H 0.4139 -0.2449 0.3148 0.030 Uiso 0.272(10) 1 calc PR A 2
C15B C 0.5415(8) -0.2372(8) 0.3081(6) 0.020(2) Uiso 0.272(10) 1 d PG A 2
H15B H 0.5703 -0.2399 0.3641 0.025 Uiso 0.272(10) 1 calc PR A 2
C16B C 0.5784(4) -0.2296(8) 0.2374(10) 0.021(2) Uiso 0.272(10) 1 d PG A 2
H16B H 0.6362 -0.2264 0.2377 0.025 Uiso 0.272(10) 1 calc PR A 2
C17B C 0.5137(7) -0.2278(11) 0.1661(6) 0.033(3) Uiso 0.272(10) 1 d PG A 2
H17B H 0.5206 -0.2231 0.1104 0.039 Uiso 0.272(10) 1 calc PR A 2

loop_
_atom_site_aniso_label
_atom_site_aniso_U_11
_atom_site_aniso_U_22
_atom_site_aniso_U_33
_atom_site_aniso_U_23
_atom_site_aniso_U_13
_atom_site_aniso_U_12
C1 0.0344(13) 0.0243(12) 0.0399(14) 0.0057(10) 0.0044(11) 0.0065(10)
C2 0.0255(11) 0.0210(10) 0.0268(12) 0.0029(9) 0.0105(9) 0.0039(8)
C3 0.0285(16) 0.0158(13) 0.0346(18) 0.000 0.0111(13) 0.000
C4 0.0217(10) 0.0207(10) 0.0243(11) 0.0019(8) 0.0009(8) 0.0027(8)
C5 0.0255(11) 0.0199(10) 0.0251(11) 0.0005(9) 0.0035(9) 0.0017(8)
C6 0.0245(11) 0.0278(12) 0.0331(13) 0.0044(10) 0.0048(9) 0.0004(9)
C7 0.0280(12) 0.0303(13) 0.0332(13) 0.0030(10) -0.0046(10) -0.0003(10)
C8 0.0365(13) 0.0360(13) 0.0234(12) -0.0027(10) -0.0017(10) 0.0028(11)
C9 0.0299(12) 0.0329(12) 0.0258(12) 0.0006(10) 0.0059(9) 0.0042(10)
C10 0.0362(13) 0.0381(14) 0.0309(13) -0.0054(11) 0.0119(11) -0.0085(11)
C11 0.0385(15) 0.0556(19) 0.0426(17) -0.0001(14) -0.0088(12) -0.0116(13)
C12 0.0438(16) 0.061(2) 0.0367(16) -0.0082(14) 0.0158(13) -0.0029(14)
N1 0.0199(9) 0.0204(9) 0.0269(10) 0.0007(7) 0.0026(7) 0.0016(7)
Cr1 0.0235(3) 0.0151(2) 0.0368(3) 0.000 -0.0035(2) 0.000

loop_
_atom_type_symbol
_atom_type_description
_atom_type_scat_dispersion_real
_atom_type_scat_dispersion_imag
_atom_type_scat_source
C C 0.0033 0.0016 'International Tables Vol C Tables 4.2.6.8 and 6.1.1.4'
H H 0.0000 0.0000 'International Tables Vol C Tables 4.2.6.8 and 6.1.1.4'
N N 0.0061 0.0033 'International Tables Vol C Tables 4.2.6.8 and 6.1.1.4'
Cr Cr 0.3209 0.6236 'International Tables Vol C Tables 4.2.6.8 and 6.1.1.4'

loop_
_geom_angle_atom_site_label_1
_geom_angle_atom_site_label_2
_geom_angle_atom_site_label_3
_geom_angle
_geom_angle_site_symmetry_1
_geom_angle_site_symmetry_3
C2 C1 H1A 109.5 . .
C2 C1 H1B 109.5 . .
H1A C1 H1B 109.5 . .
C2 C1 H1C 109.5 . .
H1A C1 H1C 109.5 . .
H1B C1 H1C 109.5 . .
N1 C2 C3 123.9(2) . .
N1 C2 C1 118.8(2) . .
C3 C2 C1 117.3(2) . .
C2 C3 C2 127.7(3) . 2_655
C2 C3 H3 116.1 . .
C2 C3 H3 116.1 2_655 .
C9 C4 C5 121.0(2) . .
C9 C4 N1 120.9(2) . .
C5 C4 N1 118.1(2) . .
C6 C5 C4 118.6(2) . .
C6 C5 C10 121.0(2) . .
C4 C5 C10 120.3(2) . .
C7 C6 C5 121.6(2) . .
C7 C6 H6 119.2 . .
C5 C6 H6 119.2 . .
C8 C7 C6 118.4(2) . .
C8 C7 C11 121.4(3) . .
C6 C7 C11 120.2(2) . .
C7 C8 C9 122.0(2) . .
C7 C8 H8 119.0 . .
C9 C8 H8 119.0 . .
C8 C9 C4 118.4(2) . .
C8 C9 C12 120.8(2) . .
C4 C9 C12 120.8(2) . .
C5 C10 H10A 109.5 . .
C5 C10 H10B 109.5 . .
H10A C10 H10B 109.5 . .
C5 C10 H10C 109.5 . .
H10A C10 H10C 109.5 . .
H10B C10 H10C 109.5 . .
C7 C11 H11A 109.5 . .
C7 C11 H11B 109.5 . .
H11A C11 H11B 109.5 . .
C7 C11 H11C 109.5 . .
H11A C11 H11C 109.5 . .
H11B C11 H11C 109.5 . .
C9 C12 H12A 109.5 . .
C9 C12 H12B 109.5 . .
H12A C12 H12B 109.5 . .
C9 C12 H12C 109.5 . .
H12A C12 H12C 109.5 . .
H12B C12 H12C 109.5 . .
C14 C13 C17 108.0 . .
C14 C13 Cr1 73.6(4) . .
C17 C13 Cr1 70.9(3) . .
C14 C13 H13 126.0 . .
C17 C13 H13 126.0 . .
Cr1 C13 H13 121.2 . .
C15 C14 C13 108.0 . .
C15 C14 Cr1 71.9(4) . .
C13 C14 Cr1 71.3(4) . .
C15 C14 H14 126.0 . .
C13 C14 H14 126.0 . .
Cr1 C14 H14 122.4 . .
C14 C15 C16 108.0 . .
C14 C15 Cr1 73.1(4) . .
C16 C15 Cr1 70.8(3) . .
C14 C15 H15 126.0 . .
C16 C15 H15 126.0 . .
Cr1 C15 H15 121.8 . .
C17 C16 C15 108.0 . .
C17 C16 Cr1 71.8(4) . .
C15 C16 Cr1 73.9(3) . .
C17 C16 H16 126.0 . .
C15 C16 H16 126.0 . .
Cr1 C16 H16 120.2 . .
C16 C17 C13 108.0 . .
C16 C17 C17 48.8(7) . 2_655
C13 C17 C17 59.4(7) . 2_655
C16 C17 Cr1 72.5(4) . .
C13 C17 Cr1 73.6(4) . .
C17 C17 Cr1 64.0(3) 2_655 .
C16 C17 H17 126.0 . .
C13 C17 H17 126.0 . .
C17 C17 H17 173.5 2_655 .
Cr1 C17 H17 119.8 . .
C2 N1 C4 118.54(18) . .
C2 N1 Cr1 126.53(16) . .
C4 N1 Cr1 114.75(14) . .
N1 Cr1 N1 91.22(11) 2_655 .
N1 Cr1 C14B 138.2(3) 2_655 .
N1 Cr1 C14B 121.1(3) . .
N1 Cr1 C14B 121.08(18) 2_655 2_655
N1 Cr1 C14B 138.2(3) . 2_655
C14B Cr1 C14B 51.1(4) . 2_655
N1 Cr1 C15B 157.07(19) 2_655 2_655
N1 Cr1 C15B 108.71(17) . 2_655
C14B Cr1 C15B 37.6(5) . 2_655
C14B Cr1 C15B 36.00(12) 2_655 2_655
N1 Cr1 C15B 108.7(2) 2_655 .
N1 Cr1 C15B 157.1(3) . .
C14B Cr1 C15B 36.00(9) . .
C14B Cr1 C15B 37.6(6) 2_655 .
C15B Cr1 C15B 54.9(3) 2_655 .
N1 Cr1 C17 135.0(3) 2_655 .
N1 Cr1 C17 123.4(3) . .
C14B Cr1 C17 48.8(2) . .
C14B Cr1 C17 15.6(5) 2_655 .
C15B Cr1 C17 22.5(4) 2_655 .
C15B Cr1 C17 47.8(3) . .
N1 Cr1 C17 123.4(2) 2_655 2_655
N1 Cr1 C17 135.0(3) . 2_655
C14B Cr1 C17 15.6(5) . 2_655
C14B Cr1 C17 48.83(18) 2_655 2_655
C15B Cr1 C17 47.8(3) 2_655 2_655
C15B Cr1 C17 22.5(6) . 2_655
C17 Cr1 C17 52.0(5) . 2_655
N1 Cr1 C16 159.0(2) 2_655 2_655
N1 Cr1 C16 107.88(19) . 2_655
C14B Cr1 C16 21.7(4) . 2_655
C14B Cr1 C16 47.9(3) 2_655 2_655
C15B Cr1 C16 19.4(3) 2_655 2_655
C15B Cr1 C16 50.9(3) . 2_655
C17 Cr1 C16 38.5(5) . 2_655
C17 Cr1 C16 35.77(14) 2_655 2_655
N1 Cr1 C16 107.9(2) 2_655 .
N1 Cr1 C16 159.0(3) . .
C14B Cr1 C16 47.9(2) . .
C14B Cr1 C16 21.7(6) 2_655 .
C15B Cr1 C16 50.9(3) 2_655 .
C15B Cr1 C16 19.40(19) . .
C17 Cr1 C16 35.77(10) . .
C17 Cr1 C16 38.5(7) 2_655 .
C16 Cr1 C16 55.1(3) 2_655 .
N1 Cr1 C13 166.7(2) 2_655 .
N1 Cr1 C13 102.1(2) . .
C14B Cr1 C13 31.5(3) . .
C14B Cr1 C13 47.7(3) 2_655 .
C15B Cr1 C13 13.4(5) 2_655 .
C15B Cr1 C13 58.2(3) . .
C17 Cr1 C13 35.56(14) . .
C17 Cr1 C13 45.1(4) 2_655 .
C16 Cr1 C13 9.9(5) 2_655 .
C16 Cr1 C13 59.10(14) . .
N1 Cr1 C13 102.1(2) 2_655 2_655
N1 Cr1 C13 166.7(2) . 2_655
C14B Cr1 C13 47.7(3) . 2_655
C14B Cr1 C13 31.5(4) 2_655 2_655
C15B Cr1 C13 58.2(2) 2_655 2_655
C15B Cr1 C13 13.4(5) . 2_655
C17 Cr1 C13 45.1(4) . 2_655
C17 Cr1 C13 35.6(5) 2_655 2_655
C16 Cr1 C13 59.1(3) 2_655 2_655
C16 Cr1 C13 9.9(5) . 2_655
C13 Cr1 C13 64.6(4) . 2_655
C14B C13B C17B 108.0 . .
C14B C13B Cr1 69.2(3) . .
C17B C13B Cr1 75.0(3) . .
C14B C13B H13B 126.0 . .
C17B C13B H13B 126.0 . .
Cr1 C13B H13B 121.5 . .
C13B C14B C15B 108.0 . .
C13B C14B Cr1 75.4(4) . .
C15B C14B Cr1 72.3(4) . .
C13B C14B H14B 126.0 . .
C15B C14B H14B 126.0 . .
Cr1 C14B H14B 118.2 . .
C16B C15B C14B 108.0 . .
C16B C15B Cr1 75.7(3) . .
C14B C15B Cr1 71.7(4) . .
C16B C15B H15B 126.0 . .
C14B C15B H15B 126.0 . .
Cr1 C15B H15B 118.5 . .
C15B C16B C17B 108.0 . .
C15B C16B Cr1 69.1(3) . .
C17B C16B Cr1 74.6(4) . .
C15B C16B H16B 126.0 . .
C17B C16B H16B 126.0 . .
Cr1 C16B H16B 122.0 . .
C16B C17B C13B 108.0 . .
C16B C17B Cr1 71.2(3) . .
C13B C17B Cr1 70.7(3) . .
C16B C17B H17B 126.0 . .
C13B C17B H17B 126.0 . .
Cr1 C17B H17B 123.8 . .

loop_
_geom_bond_atom_site_label_1
_geom_bond_atom_site_label_2
_geom_bond_distance
_geom_bond_site_symmetry_2
C1 C2 1.512(3) .
C1 H1A 0.9800 .
C1 H1B 0.9800 .
C1 H1C 0.9800 .
C2 N1 1.332(3) .
C2 C3 1.397(3) .
C3 C2 1.397(3) 2_655
C3 H3 0.9500 .
C4 C9 1.396(3) .
C4 C5 1.397(3) .
C4 N1 1.440(3) .
C5 C6 1.393(3) .
C5 C10 1.502(3) .
C6 C7 1.386(4) .
C6 H6 0.9500 .
C7 C8 1.386(4) .
C7 C11 1.514(3) .
C8 C9 1.391(4) .
C8 H8 0.9500 .
C9 C12 1.501(4) .
C10 H10A 0.9800 .
C10 H10B 0.9800 .
C10 H10C 0.9800 .
C11 H11A 0.9800 .
C11 H11B 0.9800 .
C11 H11C 0.9800 .
C12 H12A 0.9800 .
C12 H12B 0.9800 .
C12 H12C 0.9800 .
C13 C14 1.4200 .
C13 C17 1.4200 .
C13 Cr1 2.342(11) .
C13 H13 0.9500 .
C14 C15 1.4200 .
C14 Cr1 2.372(10) .
C14 H14 0.9500 .
C15 C16 1.4200 .
C15 Cr1 2.357(9) .
C15 H15 0.9500 .
C16 C17 1.4200 .
C16 Cr1 2.316(8) .
C16 H16 0.9500 .
C17 C17 2.02(2) 2_655
C17 Cr1 2.307(9) .
C17 H17 0.9500 .
N1 Cr1 2.0074(18) .
Cr1 N1 2.0074(18) 2_655
Cr1 C14B 2.293(7) .
Cr1 C14B 2.293(8) 2_655
Cr1 C15B 2.301(9) 2_655
Cr1 C15B 2.301(7) .
Cr1 C17 2.307(9) 2_655
Cr1 C16 2.316(11) 2_655
Cr1 C13 2.342(11) 2_655
C13B C14B 1.4200 .
C13B C17B 1.4200 .
C13B H13B 0.9500 .
C14B C15B 1.4200 .
C14B H14B 0.9500 .
C15B C16B 1.4200 .
C15B H15B 0.9500 .
C16B C17B 1.4200 .
C16B H16B 0.9500 .
C17B H17B 0.9500 .

loop_
_geom_torsion_atom_site_label_1
_geom_torsion_atom_site_label_2
_geom_torsion_atom_site_label_3
_geom_torsion_atom_site_label_4
_geom_torsion
_geom_torsion_site_symmetry_1
_geom_torsion_site_symmetry_4
N1 C2 C3 C2 2.55(17) . 2_655
C1 C2 C3 C2 -177.8(2) . 2_655
C9 C4 C5 C6 0.7(3) . .
N1 C4 C5 C6 -175.58(19) . .
C9 C4 C5 C10 179.6(2) . .
N1 C4 C5 C10 3.3(3) . .
C4 C5 C6 C7 1.4(3) . .
C10 C5 C6 C7 -177.5(2) . .
C5 C6 C7 C8 -1.9(4) . .
C5 C6 C7 C11 178.0(2) . .
C6 C7 C8 C9 0.3(4) . .
C11 C7 C8 C9 -179.6(3) . .
C7 C8 C9 C4 1.7(4) . .
C7 C8 C9 C12 -178.6(3) . .
C5 C4 C9 C8 -2.2(4) . .
N1 C4 C9 C8 174.0(2) . .
C5 C4 C9 C12 178.1(2) . .
N1 C4 C9 C12 -5.8(4) . .
C17 C13 C14 C15 0.0 . .
Cr1 C13 C14 C15 -63.0(3) . .
C17 C13 C14 Cr1 63.0(3) . .
C13 C14 C15 C16 0.0 . .
Cr1 C14 C15 C16 -62.6(3) . .
C13 C14 C15 Cr1 62.6(3) . .
C14 C15 C16 C17 0.0 . .
Cr1 C15 C16 C17 -64.1(4) . .
C14 C15 C16 Cr1 64.1(4) . .
C15 C16 C17 C13 0.0 . .
Cr1 C16 C17 C13 -65.5(4) . .
C15 C16 C17 C17 -4.9 . 2_655
Cr1 C16 C17 C17 -70.4(4) . 2_655
C15 C16 C17 Cr1 65.5(4) . .
C14 C13 C17 C16 0.0 . .
Cr1 C13 C17 C16 64.8(4) . .
C14 C13 C17 C17 4.31(6) . 2_655
Cr1 C13 C17 C17 69.1(4) . 2_655
C14 C13 C17 Cr1 -64.8(4) . .
C3 C2 N1 C4 170.17(18) . .
C1 C2 N1 C4 -9.4(3) . .
C3 C2 N1 Cr1 -4.7(3) . .
C1 C2 N1 Cr1 175.65(16) . .
C9 C4 N1 C2 97.5(3) . .
C5 C4 N1 C2 -86.3(3) . .
C9 C4 N1 Cr1 -87.0(2) . .
C5 C4 N1 Cr1 89.2(2) . .
C2 N1 Cr1 N1 2.30(15) . 2_655
C4 N1 Cr1 N1 -172.77(19) . 2_655
C2 N1 Cr1 C14B 154.4(3) . .
C4 N1 Cr1 C14B -20.6(3) . .
C2 N1 Cr1 C14B -140.8(3) . 2_655
C4 N1 Cr1 C14B 44.2(3) . 2_655
C2 N1 Cr1 C15B -166.2(3) . 2_655
C4 N1 Cr1 C15B 18.8(3) . 2_655
C2 N1 Cr1 C15B 153.2(8) . .
C4 N1 Cr1 C15B -21.8(8) . .
C2 N1 Cr1 C17 -147.1(4) . .
C4 N1 Cr1 C17 37.8(4) . .
C2 N1 Cr1 C17 145.4(3) . 2_655
C4 N1 Cr1 C17 -29.7(3) . 2_655
C2 N1 Cr1 C16 173.4(4) . 2_655
C4 N1 Cr1 C16 -1.7(4) . 2_655
C2 N1 Cr1 C16 -153.5(11) . .
C4 N1 Cr1 C16 31.5(11) . .
C2 N1 Cr1 C13 -178.3(4) . .
C4 N1 Cr1 C13 6.6(4) . .
C2 N1 Cr1 C13 -175.1(15) . 2_655
C4 N1 Cr1 C13 9.8(15) . 2_655
C16 C17 Cr1 N1 49.9(5) . 2_655
C13 C17 Cr1 N1 165.4(5) . 2_655
C17 C17 Cr1 N1 102.0(5) 2_655 2_655
C16 C17 Cr1 N1 -176.1(6) . .
C13 C17 Cr1 N1 -60.6(5) . .
C17 C17 Cr1 N1 -124.0(3) 2_655 .
C16 C17 Cr1 C14B -71.9(4) . .
C13 C17 Cr1 C14B 43.6(4) . .
C17 C17 Cr1 C14B -19.8(7) 2_655 .
C16 C17 Cr1 C14B 19.8(19) . 2_655
C13 C17 Cr1 C14B 135.3(18) . 2_655
C17 C17 Cr1 C14B 71.9(14) 2_655 2_655
C16 C17 Cr1 C15B -122.1(9) . 2_655
C13 C17 Cr1 C15B -6.6(9) . 2_655
C17 C17 Cr1 C15B -70.0(11) 2_655 2_655
C16 C17 Cr1 C15B -23.1(3) . .
C13 C17 Cr1 C15B 92.5(3) . .
C17 C17 Cr1 C15B 29.0(7) 2_655 .
C16 C17 Cr1 C17 -52.1(8) . 2_655
C13 C17 Cr1 C17 63.4(7) . 2_655
C16 C17 Cr1 C16 -99.8(6) . 2_655
C13 C17 Cr1 C16 15.7(6) . 2_655
C17 C17 Cr1 C16 -47.7(6) 2_655 2_655
C13 C17 Cr1 C16 115.54(17) . .
C17 C17 Cr1 C16 52.1(8) 2_655 .
C16 C17 Cr1 C13 -115.54(17) . .
C17 C17 Cr1 C13 -63.4(7) 2_655 .
C16 C17 Cr1 C13 -4.9(7) . 2_655
C13 C17 Cr1 C13 110.6(6) . 2_655
C17 C17 Cr1 C13 47.2(6) 2_655 2_655
C17 C16 Cr1 N1 -145.4(5) . 2_655
C15 C16 Cr1 N1 98.9(5) . 2_655
C17 C16 Cr1 N1 9.1(15) . .
C15 C16 Cr1 N1 -106.6(15) . .
C17 C16 Cr1 C14B 74.7(4) . .
C15 C16 Cr1 C14B -41.0(4) . .
C17 C16 Cr1 C14B -14.3(9) . 2_655
C15 C16 Cr1 C14B -130.0(9) . 2_655
C17 C16 Cr1 C15B 24.7(6) . 2_655
C15 C16 Cr1 C15B -91.0(6) . 2_655
C17 C16 Cr1 C15B 119.0(9) . .
C15 C16 Cr1 C15B 3.3(9) . .
C15 C16 Cr1 C17 -115.7(2) . .
C17 C16 Cr1 C17 93.1(6) . 2_655
C15 C16 Cr1 C17 -22.6(6) . 2_655
C17 C16 Cr1 C16 48.5(7) . 2_655
C15 C16 Cr1 C16 -67.2(7) . 2_655
C17 C16 Cr1 C13 37.70(14) . .
C15 C16 Cr1 C13 -78.02(19) . .
C17 C16 Cr1 C13 159(3) . 2_655
C15 C16 Cr1 C13 44(3) . 2_655
C14 C13 Cr1 N1 65.6(18) . 2_655
C17 C13 Cr1 N1 -50.7(18) . 2_655
C14 C13 Cr1 N1 -111.8(5) . .
C17 C13 Cr1 N1 132.0(5) . .
C14 C13 Cr1 C14B 19.6(4) . .
C17 C13 Cr1 C14B -96.7(5) . .
C14 C13 Cr1 C14B 101.5(8) . 2_655
C17 C13 Cr1 C14B -14.8(8) . 2_655
C14 C13 Cr1 C15B 127.2(13) . 2_655
C17 C13 Cr1 C15B 10.9(13) . 2_655
C14 C13 Cr1 C15B 55.6(2) . .
C17 C13 Cr1 C15B -60.7(2) . .
C14 C13 Cr1 C17 116.27(19) . .
C14 C13 Cr1 C17 32.0(9) . 2_655
C17 C13 Cr1 C17 -84.3(10) . 2_655
C14 C13 Cr1 C16 15(2) . 2_655
C17 C13 Cr1 C16 -101(2) . 2_655
C14 C13 Cr1 C16 78.3(2) . .
C17 C13 Cr1 C16 -37.93(13) . .
C14 C13 Cr1 C13 69.0(5) . 2_655
C17 C13 Cr1 C13 -47.2(5) . 2_655
N1 Cr1 C13B C14B 73.3(15) 2_655 .
N1 Cr1 C13B C14B -126.6(5) . .
C14B Cr1 C13B C14B 83.7(8) 2_655 .
C15B Cr1 C13B C14B 99(3) 2_655 .
C15B Cr1 C13B C14B 38.61(11) . .
C17 Cr1 C13B C14B 97.6(5) . .
C17 Cr1 C13B C14B 13.9(9) 2_655 .
C16 Cr1 C13B C14B -13.8(11) 2_655 .
C16 Cr1 C13B C14B 61.4(2) . .
C13 Cr1 C13B C14B -43(4) . .
C13 Cr1 C13B C14B 52.8(5) 2_655 .
N1 Cr1 C13B C17B -43.1(15) 2_655 .
N1 Cr1 C13B C17B 117.0(5) . .
C14B Cr1 C13B C17B -116.36(17) . .
C14B Cr1 C13B C17B -32.7(8) 2_655 .
C15B Cr1 C13B C17B -17(3) 2_655 .
C15B Cr1 C13B C17B -77.75(18) . .
C17 Cr1 C13B C17B -18.8(5) . .
C17 Cr1 C13B C17B -102.5(8) 2_655 .
C16 Cr1 C13B C17B -130.2(12) 2_655 .
C16 Cr1 C13B C17B -54.9(3) . .
C13 Cr1 C13B C17B -159(4) . .
C13 Cr1 C13B C17B -63.6(5) 2_655 .
C17B C13B C14B C15B 0.0 . .
Cr1 C13B C14B C15B -65.5(3) . .
C17B C13B C14B Cr1 65.5(3) . .
N1 Cr1 C14B C13B -158.5(5) 2_655 .
N1 Cr1 C14B C13B 66.1(5) . .
C14B Cr1 C14B C13B -63.2(7) 2_655 .
C15B Cr1 C14B C13B -14.2(5) 2_655 .
C15B Cr1 C14B C13B -114.71(13) . .
C17 Cr1 C14B C13B -43.0(4) . .
C17 Cr1 C14B C13B -138(2) 2_655 .
C16 Cr1 C14B C13B 9.2(9) 2_655 .
C16 Cr1 C14B C13B -91.5(4) . .
C13 Cr1 C14B C13B 7.1(6) . .
C13 Cr1 C14B C13B -104.8(5) 2_655 .
N1 Cr1 C14B C15B -43.8(4) 2_655 .
N1 Cr1 C14B C15B -179.2(5) . .
C14B Cr1 C14B C15B 51.5(7) 2_655 .
C15B Cr1 C14B C15B 100.5(5) 2_655 .
C17 Cr1 C14B C15B 71.7(4) . .
C17 Cr1 C14B C15B -24(2) 2_655 .
C16 Cr1 C14B C15B 123.9(9) 2_655 .
C16 Cr1 C14B C15B 23.2(4) . .
C13 Cr1 C14B C15B 121.8(6) . .
C13 Cr1 C14B C15B 9.9(6) 2_655 .
C13B C14B C15B C16B 0.0 . .
Cr1 C14B C15B C16B -67.6(3) . .
C13B C14B C15B Cr1 67.6(3) . .
N1 Cr1 C15B C16B -94.2(4) 2_655 .
N1 Cr1 C15B C16B 116.6(11) . .
C14B Cr1 C15B C16B 114.85(17) . .
C14B Cr1 C15B C16B 22.7(5) 2_655 .
C15B Cr1 C15B C16B 67.7(6) 2_655 .
C17 Cr1 C15B C16B 40.2(4) . .
C17 Cr1 C15B C16B 131.2(8) 2_655 .
C16 Cr1 C15B C16B 91.6(6) 2_655 .
C16 Cr1 C15B C16B -3.4(9) . .
C13 Cr1 C15B C16B 83.3(4) . .
C13 Cr1 C15B C16B -32.1(13) 2_655 .
N1 Cr1 C15B C14B 150.9(4) 2_655 .
N1 Cr1 C15B C14B 1.8(11) . .
C14B Cr1 C15B C14B -92.1(5) 2_655 .
C15B Cr1 C15B C14B -47.1(6) 2_655 .
C17 Cr1 C15B C14B -74.7(4) . .
C17 Cr1 C15B C14B 16.4(9) 2_655 .
C16 Cr1 C15B C14B -23.3(6) 2_655 .
C16 Cr1 C15B C14B -118.3(9) . .
C13 Cr1 C15B C14B -31.5(4) . .
C13 Cr1 C15B C14B -146.9(12) 2_655 .
C14B C15B C16B C17B 0.0 . .
Cr1 C15B C16B C17B -64.9(4) . .
C14B C15B C16B Cr1 64.9(4) . .
N1 Cr1 C16B C15B 97.7(4) 2_655 .
N1 Cr1 C16B C15B -138.1(7) . .
C14B Cr1 C16B C15B -38.60(12) . .
C14B Cr1 C16B C15B -91(2) 2_655 .
C15B Cr1 C16B C15B -84.1(6) 2_655 .
C17 Cr1 C16B C15B -99.0(5) . .
C17 Cr1 C16B C15B -21.3(5) 2_655 .
C16 Cr1 C16B C15B -63.8(5) 2_655 .
C16 Cr1 C16B C15B 4.2(10) . .
C13 Cr1 C16B C15B -75.2(4) . .
C13 Cr1 C16B C15B 17.1(6) 2_655 .
N1 Cr1 C16B C17B -145.6(4) 2_655 .
N1 Cr1 C16B C17B -21.5(7) . .
C14B Cr1 C16B C17B 78.1(2) . .
C14B Cr1 C16B C17B 26(2) 2_655 .
C15B Cr1 C16B C17B 32.6(6) 2_655 .
C15B Cr1 C16B C17B 116.65(17) . .
C17 Cr1 C16B C17B 17.6(5) . .
C17 Cr1 C16B C17B 95.4(5) 2_655 .
C16 Cr1 C16B C17B 52.8(5) 2_655 .
C16 Cr1 C16B C17B 120.8(10) . .
C13 Cr1 C16B C17B 41.5(4) . .
C13 Cr1 C16B C17B 133.8(6) 2_655 .
C15B C16B C17B C13B 0.0 . .
Cr1 C16B C17B C13B -61.4(3) . .
C15B C16B C17B Cr1 61.4(3) . .
C14B C13B C17B C16B 0.0 . .
Cr1 C13B C17B C16B 61.7(3) . .
C14B C13B C17B Cr1 -61.7(3) . .
N1 Cr1 C17B C16B 48.3(4) 2_655 .
N1 Cr1 C17B C16B 167.8(5) . .
C14B Cr1 C17B C16B -80.1(2) . .
C14B Cr1 C17B C16B -15.5(10) 2_655 .
C15B Cr1 C17B C16B -111.9(7) 2_655 .
C15B Cr1 C17B C16B -37.40(14) . .
C17 Cr1 C17B C16B -52.9(18) . .
C17 Cr1 C17B C16B -62.9(7) 2_655 .
C16 Cr1 C17B C16B -102.2(5) 2_655 .
C16 Cr1 C17B C16B -19.7(3) . .
C13 Cr1 C17B C16B -114.7(6) . .
C13 Cr1 C17B C16B -21.9(5) 2_655 .
N1 Cr1 C17B C13B 166.0(4) 2_655 .
N1 Cr1 C17B C13B -74.5(4) . .
C14B Cr1 C17B C13B 37.65(14) . .
C14B Cr1 C17B C13B 102.2(9) 2_655 .
C15B Cr1 C17B C13B 5.9(7) 2_655 .
C15B Cr1 C17B C13B 80.36(17) . .
C17 Cr1 C17B C13B 64.9(18) . .
C17 Cr1 C17B C13B 54.9(6) 2_655 .
C16 Cr1 C17B C13B 15.6(5) 2_655 .
C16 Cr1 C17B C13B 98.1(3) . .
C13 Cr1 C17B C13B 3.1(5) . .
C13 Cr1 C17B C13B 95.8(5) 2_655 .
